data_4341613
loop_
_publ_author_name
'Fritsch, Nico'
'Wick, Christian R.'
'Waidmann, Thomas'
'Dral, Pavlo O.'
'Tucher, Johannes'
'Heinemann, Frank W.'
'Shubina, Tatyana E.'
'Clark, Timothy'
'Burzlaff, Nicolai'

_publ_section_title
;
 Multiply Bonded Metal(II) Acetate (Rhodium, Ruthenium, and Molybdenum)
 Complexes with the trans-1,2-Bis(N-methylimidazol-2-yl)ethylene Ligand.
;
_journal_name_full 'Inorganic chemistry'
_journal_page_first 141113134903008
_journal_paper_doi 10.1021/ic501435a
_journal_year 2014
_chemical_compound_source 'synthesis as described'
_chemical_formula_moiety 'C9 H12 Mo N2 O4'
_chemical_formula_sum 'C9 H12 Mo N2 O4'
_chemical_formula_weight 308.15
_chemical_name_systematic
;
 ?
;
_space_group_IT_number 14
_symmetry_cell_setting monoclinic
_symmetry_Int_Tables_number 14
_symmetry_space_group_name_Hall '-P 2ybc'
_symmetry_space_group_name_H-M 'P 1 21/c 1'
_atom_sites_solution_hydrogens geom
_atom_sites_solution_primary direct
_atom_sites_solution_secondary difmap
_audit_creation_date 2014-02-26T13:00:00-00:00
_audit_creation_method 'WinGX routine CIF_UPDATE'
_cell_angle_alpha 90
_cell_angle_beta 107.01
_cell_angle_gamma 90
_cell_formula_units_Z 4
_cell_length_a 9.89560(10)
_cell_length_b 13.82960(10)
_cell_length_c 8.62180(10)
_cell_measurement_reflns_used 9916
_cell_measurement_temperature 100(2)
_cell_measurement_theta_max 29.4
_cell_measurement_theta_min 2.61
_cell_measurement_wavelength 0.71073
_cell_volume 1128.295(19)
_computing_cell_refinement 'EVALCCD (Duisenberg, 2003)'
_computing_data_collection 'COLLECT (Bruker-Nonius, 2002)'
_computing_data_reduction 'EVALCCD (Duisenberg, 2003)'
_computing_molecular_graphics 'Ortep-3 for Windows (Farrugia, 1997)'
_computing_publication_material 'WinGX publication routines (Farrugia, 1999)'
_computing_structure_refinement 'SHELXL-97 (Sheldrick, 1997)'
_computing_structure_solution 'SHELXS-86 (Sheldrick, 1986)'
_diffrn_ambient_temperature 100(2)
_diffrn_detector_area_resol_mean 9
_diffrn_measured_fraction_theta_full 0.976
_diffrn_measured_fraction_theta_max 0.976
_diffrn_measurement_device_type 'Bruker-Nonius KappaCCD'
_diffrn_radiation_monochromator graphite
_diffrn_radiation_probe x-ray
_diffrn_radiation_type MoK\a
_diffrn_radiation_wavelength 0.71073
_diffrn_reflns_av_R_equivalents 0.0243
_diffrn_reflns_av_unetI/netI 0.0154
_diffrn_reflns_limit_h_max 13
_diffrn_reflns_limit_h_min -13
_diffrn_reflns_limit_k_max 18
_diffrn_reflns_limit_k_min -19
_diffrn_reflns_limit_l_max 11
_diffrn_reflns_limit_l_min -11
_diffrn_reflns_number 21738
_diffrn_reflns_theta_full 29.56
_diffrn_reflns_theta_max 29.56
_diffrn_reflns_theta_min 2.15
_exptl_absorpt_coefficient_mu 1.163
_exptl_absorpt_correction_T_max 0.7459
_exptl_absorpt_correction_T_min 0.6408
_exptl_absorpt_correction_type multi-scan
_exptl_absorpt_process_details 'SADABS, Bruker-AXS, 2002'
_exptl_crystal_colour yellow
_exptl_crystal_density_diffrn 1.814
_exptl_crystal_density_method 'not measured'
_exptl_crystal_description prism
_exptl_crystal_F_000 616
_exptl_crystal_size_max 0.4
_exptl_crystal_size_mid 0.22
_exptl_crystal_size_min 0.18
_refine_diff_density_max 0.427
_refine_diff_density_min -0.555
_refine_diff_density_rms 0.071
_refine_ls_extinction_method none
_refine_ls_goodness_of_fit_ref 1.058
_refine_ls_hydrogen_treatment constr
_refine_ls_matrix_type full
_refine_ls_number_parameters 148
_refine_ls_number_reflns 3087
_refine_ls_number_restraints 0
_refine_ls_restrained_S_all 1.058
_refine_ls_R_factor_all 0.0184
_refine_ls_R_factor_gt 0.017
_refine_ls_shift/su_max 0.002
_refine_ls_shift/su_mean 0
_refine_ls_structure_factor_coef Fsqd
_refine_ls_weighting_details 'calc w=1/[\s^2^(Fo^2^)+(0.0232P)^2^+0.5338P] where P=(Fo^2^+2Fc^2^)/3'
_refine_ls_weighting_scheme calc
_refine_ls_wR_factor_gt 0.0439
_refine_ls_wR_factor_ref 0.0446
_reflns_number_gt 2888
_reflns_number_total 3087
_reflns_threshold_expression >2sigma(I)
_cod_data_source_file ic501435a_si_002.cif
_cod_data_source_block compound3
_cod_original_cell_volume 1128.296(19)
_cod_original_sg_symbol_H-M 'P 21/c'
_cod_database_code 4341613

loop_
_symmetry_equiv_pos_as_xyz
'x, y, z'
'-x, y+1/2, -z+1/2'
'-x, -y, -z'
'x, -y-1/2, z-1/2'

loop_
_atom_site_label
_atom_site_type_symbol
_atom_site_fract_x
_atom_site_fract_y
_atom_site_fract_z
_atom_site_U_iso_or_equiv
_atom_site_adp_type
_atom_site_occupancy
_atom_site_symmetry_multiplicity
_atom_site_calc_flag
_atom_site_refinement_flags
Mo1 Mo 0.410438(10) 0.977228(7) 0.532971(13) 0.00970(4) Uani 1 1 d .
O1 O 0.51801(10) 0.99137(7) 0.78204(12) 0.01324(18) Uani 1 1 d .
O3 O 0.33478(9) 1.11971(7) 0.53805(12) 0.01385(18) Uani 1 1 d .
C1 C 0.64602(14) 1.01914(9) 0.82019(17) 0.0133(2) Uani 1 1 d .
C2 C 0.72491(15) 1.03372(10) 0.99592(17) 0.0181(3) Uani 1 1 d .
H2A H 0.6685 1.0108 1.0619 0.027 Uiso 1 1 calc R
H2B H 0.7445 1.1013 1.0164 0.027 Uiso 1 1 calc R
H2C H 0.8122 0.9984 1.0219 0.027 Uiso 1 1 calc R
O2 O 0.29080(10) 0.96371(7) 0.28608(12) 0.01313(18) Uani 1 1 d .
O4 O 0.47762(10) 0.83131(7) 0.53340(12) 0.01395(18) Uani 1 1 d .
C3 C 0.40964(13) 1.18636(10) 0.50265(16) 0.0141(2) Uani 1 1 d .
C4 C 0.36446(16) 1.28963(10) 0.5036(2) 0.0224(3) Uani 1 1 d .
H4A H 0.4275 1.3226 0.5942 0.034 Uiso 1 1 calc R
H4B H 0.2701 1.2921 0.5125 0.034 Uiso 1 1 calc R
H4C H 0.3669 1.3204 0.4047 0.034 Uiso 1 1 calc R
N12 N 0.20491(11) 0.87084(8) 0.59922(13) 0.0124(2) Uani 1 1 d .
C21 C 0.08312(13) 0.89213(9) 0.62844(15) 0.0116(2) Uani 1 1 d .
N11 N 0.05070(11) 0.82303(8) 0.72570(13) 0.0126(2) Uani 1 1 d .
C15 C -0.00742(14) 0.97352(9) 0.56201(16) 0.0130(2) Uani 1 1 d .
H15 H -0.0789 0.9897 0.6074 0.016 Uiso 1 1 calc R
C13 C 0.24919(14) 0.78535(9) 0.67895(16) 0.0142(2) Uani 1 1 d .
H13 H 0.3316 0.7528 0.6794 0.017 Uiso 1 1 calc R
C12 C 0.15600(13) 0.75480(9) 0.75715(16) 0.0143(2) Uani 1 1 d .
H12 H 0.1623 0.6991 0.8192 0.017 Uiso 1 1 calc R
C14 C -0.06343(14) 0.82376(11) 0.80087(17) 0.0188(3) Uani 1 1 d .
H14A H -0.094 0.7587 0.81 0.028 Uiso 1 1 calc R
H14B H -0.1412 0.8609 0.7352 0.028 Uiso 1 1 calc R
H14C H -0.0303 0.8522 0.9069 0.028 Uiso 1 1 calc R

loop_
_atom_site_aniso_label
_atom_site_aniso_U_11
_atom_site_aniso_U_22
_atom_site_aniso_U_33
_atom_site_aniso_U_23
_atom_site_aniso_U_13
_atom_site_aniso_U_12
Mo1 0.00937(6) 0.00936(6) 0.01075(7) -0.00061(3) 0.00356(4) -0.00067(3)
O1 0.0142(4) 0.0139(4) 0.0121(5) -0.0003(4) 0.0047(3) -0.0012(3)
O3 0.0134(4) 0.0119(4) 0.0170(5) -0.0009(4) 0.0055(3) 0.0004(3)
C1 0.0162(6) 0.0097(6) 0.0136(6) -0.0006(4) 0.0036(5) 0.0006(4)
C2 0.0211(7) 0.0195(6) 0.0122(6) -0.0021(5) 0.0025(5) -0.0036(5)
O2 0.0128(4) 0.0136(4) 0.0125(5) -0.0009(3) 0.0029(3) -0.0013(3)
O4 0.0138(4) 0.0109(4) 0.0177(5) -0.0009(4) 0.0056(3) -0.0004(3)
C3 0.0139(6) 0.0128(6) 0.0149(6) -0.0017(5) 0.0030(5) 0.0002(4)
C4 0.0219(7) 0.0122(6) 0.0354(8) -0.0028(6) 0.0117(6) 0.0016(5)
N12 0.0128(5) 0.0119(5) 0.0126(5) 0.0010(4) 0.0040(4) 0.0009(4)
C21 0.0129(5) 0.0112(5) 0.0104(6) 0.0003(5) 0.0031(4) -0.0014(4)
N11 0.0126(5) 0.0135(5) 0.0120(5) 0.0020(4) 0.0038(4) -0.0002(4)
C15 0.0115(5) 0.0135(6) 0.0140(6) 0.0001(5) 0.0037(5) 0.0010(4)
C13 0.0160(6) 0.0118(6) 0.0148(6) 0.0007(5) 0.0044(5) 0.0026(5)
C12 0.0173(6) 0.0117(6) 0.0133(6) 0.0020(5) 0.0036(5) 0.0013(5)
C14 0.0156(6) 0.0237(7) 0.0192(7) 0.0051(6) 0.0085(5) 0.0004(5)

loop_
_atom_type_symbol
_atom_type_description
_atom_type_scat_dispersion_real
_atom_type_scat_dispersion_imag
_atom_type_scat_source
C C 0.0033 0.0016 'International Tables Vol C Tables 4.2.6.8 and 6.1.1.4'
H H 0 0 'International Tables Vol C Tables 4.2.6.8 and 6.1.1.4'
Mo Mo -1.6832 0.6857 'International Tables Vol C Tables 4.2.6.8 and 6.1.1.4'
N N 0.0061 0.0033 'International Tables Vol C Tables 4.2.6.8 and 6.1.1.4'
O O 0.0106 0.006 'International Tables Vol C Tables 4.2.6.8 and 6.1.1.4'

loop_
_geom_angle_atom_site_label_1
_geom_angle_atom_site_label_2
_geom_angle_atom_site_label_3
_geom_angle
_geom_angle_site_symmetry_1
_geom_angle_site_symmetry_3
O1 Mo1 Mo1 91.90(3) . 3_676
O1 Mo1 O3 88.21(4) . .
Mo1 Mo1 O3 93.32(3) 3_676 .
O1 Mo1 O2 176.58(3) . .
Mo1 Mo1 O2 91.27(3) 3_676 .
O3 Mo1 O2 90.34(4) . .
O1 Mo1 O4 91.25(4) . .
Mo1 Mo1 O4 89.82(3) 3_676 .
O3 Mo1 O4 176.83(3) . .
O2 Mo1 O4 90.03(4) . .
O1 Mo1 N12 91.27(4) . .
Mo1 Mo1 N12 164.32(2) 3_676 .
O3 Mo1 N12 102.13(3) . .
O2 Mo1 N12 86.02(3) . .
O4 Mo1 N12 74.75(3) . .
C1 O1 Mo1 117.35(9) . .
C3 O3 Mo1 115.80(8) . .
O1 C1 O2 122.13(13) . 3_676
O1 C1 C2 119.09(13) . .
O2 C1 C2 118.77(12) 3_676 .
C1 C2 H2A 109.5 . .
C1 C2 H2B 109.5 . .
H2A C2 H2B 109.5 . .
C1 C2 H2C 109.5 . .
H2A C2 H2C 109.5 . .
H2B C2 H2C 109.5 . .
C1 O2 Mo1 117.29(8) 3_676 .
C3 O4 Mo1 118.73(8) 3_676 .
O4 C3 O3 122.32(12) 3_676 .
O4 C3 C4 118.12(12) 3_676 .
O3 C3 C4 119.55(12) . .
C3 C4 H4A 109.5 . .
C3 C4 H4B 109.5 . .
H4A C4 H4B 109.5 . .
C3 C4 H4C 109.5 . .
H4A C4 H4C 109.5 . .
H4B C4 H4C 109.5 . .
C21 N12 C13 105.60(11) . .
C21 N12 Mo1 134.17(8) . .
C13 N12 Mo1 115.14(8) . .
N12 C21 N11 110.35(11) . .
N12 C21 C15 125.82(12) . .
N11 C21 C15 123.76(11) . .
C21 N11 C12 107.47(11) . .
C21 N11 C14 128.17(11) . .
C12 N11 C14 124.00(11) . .
C15 C15 C21 122.76(16) 3_576 .
C15 C15 H15 118.6 3_576 .
C21 C15 H15 118.6 . .
C12 C13 N12 110.65(11) . .
C12 C13 H13 124.7 . .
N12 C13 H13 124.7 . .
C13 C12 N11 105.92(11) . .
C13 C12 H12 127 . .
N11 C12 H12 127 . .
N11 C14 H14A 109.5 . .
N11 C14 H14B 109.5 . .
H14A C14 H14B 109.5 . .
N11 C14 H14C 109.5 . .
H14A C14 H14C 109.5 . .
H14B C14 H14C 109.5 . .

loop_
_geom_bond_atom_site_label_1
_geom_bond_atom_site_label_2
_geom_bond_distance
_geom_bond_site_symmetry_2
Mo1 O1 2.1084(10) .
Mo1 Mo1 2.1099(2) 3_676
Mo1 O3 2.1129(9) .
Mo1 O2 2.1197(9) .
Mo1 O4 2.1243(9) .
Mo1 N12 2.7032(11) .
O1 C1 1.2714(16) .
O3 C3 1.2743(16) .
C1 O2 1.2735(17) 3_676
C1 C2 1.5012(19) .
C2 H2A 0.96 .
C2 H2B 0.96 .
C2 H2C 0.96 .
O2 C1 1.2735(17) 3_676
O4 C3 1.2665(16) 3_676
C3 O4 1.2665(16) 3_676
C3 C4 1.4972(19) .
C4 H4A 0.96 .
C4 H4B 0.96 .
C4 H4C 0.96 .
N12 C21 1.3343(16) .
N12 C13 1.3733(16) .
C21 N11 1.3700(16) .
C21 C15 1.4482(17) .
N11 C12 1.3727(16) .
N11 C14 1.4574(17) .
C15 C15 1.339(3) 3_576
C15 H15 0.93 .
C13 C12 1.3591(18) .
C13 H13 0.93 .
C12 H12 0.93 .
C14 H14A 0.96 .
C14 H14B 0.96 .
C14 H14C 0.96 .
